data_7719260
loop_
_publ_author_name
'Ryan, Aidan'
'Delattre, Hugo'
'Kociok-K&#xf6;hn, Gabriele'
'Johnson, Andrew L.'

_publ_section_title
;
 Synthesis and characterization of Sn(II) complexes supported by amino
 bis-phenoxide ligands.
;
_journal_issue 36
_journal_name_full 'Dalton transactions (Cambridge, England : 2003)'
_journal_page_first 13632
_journal_page_last 13641
_journal_paper_doi 10.1039/d5dt01442e
_journal_volume 54
_journal_year 2025
_chemical_formula_moiety '2(C40 H50 N2 O4 Sn2), C7 H8'
_chemical_formula_sum 'C87 H108 N4 O8 Sn4'
_chemical_formula_weight 1812.53
_chemical_properties_physical Air-sensitive,Moisture-sensitive,Oxygen-sensitive
_space_group_crystal_system triclinic
_space_group_IT_number 2
_space_group_name_Hall '-P 1'
_space_group_name_H-M_alt 'P -1'
_atom_sites_solution_hydrogens geom
_atom_sites_solution_primary dual
_audit_creation_method SHELXL-2019/3
_audit_update_record
;
2025-06-19 deposited with the CCDC.	2025-08-06 downloaded from the CCDC.
;
_cell_angle_alpha 72.735(2)
_cell_angle_beta 83.418(2)
_cell_angle_gamma 88.995(2)
_cell_formula_units_Z 2
_cell_length_a 14.5961(4)
_cell_length_b 14.6600(5)
_cell_length_c 20.1553(5)
_cell_measurement_reflns_used 15194
_cell_measurement_temperature 150(2)
_cell_measurement_theta_max 28.8260
_cell_measurement_theta_min 3.7710
_cell_volume 4090.7(2)
_computing_cell_refinement 'CrysAlisPro 1.171.42.56a (Rigaku OD, 2022)'
_computing_data_collection 'CrysAlisPro 1.171.42.56a (Rigaku OD, 2022)'
_computing_data_reduction 'CrysAlisPro 1.171.42.56a (Rigaku OD, 2022)'
_computing_molecular_graphics 'ORTEP3 for Windows - Farrugia, L. J. J. Appl. Crystallogr. 1997, 30, 565'
_computing_publication_material
;
 'WinGX publication routines, Farrugia, 
 L. J., J. Appl. Crystallogr., 1999, 32, 837-838
;
_computing_structure_refinement
;
 SHELXL-2019/2 (Sheldrick, 2019)
 Sheldrick GM (2008) Acta Crystallogr A64:112--122 and 
 C. B. H\"ubschle, G. M. Sheldrick and B. Dittrich
 ShelXle: a Qt graphical user interface for SHELXL
 J. Appl. Cryst., 44, (2011) 1281-1284.
;
_computing_structure_solution
; 
 SHELXT
 Sheldrick, G. M. (2008). Acta Cryst. A64, 112-122.
;
_diffrn_ambient_environment N~2~
_diffrn_ambient_temperature 150.00(10)
_diffrn_detector 'CCD plate'
_diffrn_detector_area_resol_mean 8.0734
_diffrn_detector_type EosS2
_diffrn_measured_fraction_theta_full 0.997
_diffrn_measured_fraction_theta_max 0.831
_diffrn_measurement_device 'four-circle diffractometer'
_diffrn_measurement_device_type 'New Xcalibur, EosS2'
_diffrn_measurement_method '\w scans'
_diffrn_radiation_monochromator graphite
_diffrn_radiation_probe x-ray
_diffrn_radiation_type 'Mo K\a'
_diffrn_radiation_wavelength 0.71073
_diffrn_reflns_av_R_equivalents 0.0323
_diffrn_reflns_av_unetI/netI 0.0574
_diffrn_reflns_Laue_measured_fraction_full 0.997
_diffrn_reflns_Laue_measured_fraction_max 0.831
_diffrn_reflns_limit_h_max 18
_diffrn_reflns_limit_h_min -19
_diffrn_reflns_limit_k_max 18
_diffrn_reflns_limit_k_min -19
_diffrn_reflns_limit_l_max 27
_diffrn_reflns_limit_l_min -27
_diffrn_reflns_number 37894
_diffrn_reflns_point_group_measured_fraction_full 0.997
_diffrn_reflns_point_group_measured_fraction_max 0.831
_diffrn_reflns_theta_full 25.242
_diffrn_reflns_theta_max 29.171
_diffrn_reflns_theta_min 3.327
_diffrn_source 'fine-focus sealed X-ray tube'
_diffrn_source_type 'Enhance (Mo) X-ray Source'
_exptl_absorpt_coefficient_mu 1.264
_exptl_absorpt_correction_T_max 1.00000
_exptl_absorpt_correction_T_min 0.94877
_exptl_absorpt_correction_type multi-scan
_exptl_absorpt_process_details
;
CrysAlisPro 1.171.40.67a (Rigaku Oxford Diffraction, 2019)
Empirical absorption correction using spherical harmonics,
 implemented in SCALE3 ABSPACK scaling algorithm.
;
_exptl_crystal_colour colourless
_exptl_crystal_density_diffrn 1.472
_exptl_crystal_description block
_exptl_crystal_F_000 1844
_exptl_crystal_recrystallization_method 'Re-crystallisation from solvent'
_exptl_crystal_size_max 0.305
_exptl_crystal_size_mid 0.251
_exptl_crystal_size_min 0.151
_refine_diff_density_max 0.802
_refine_diff_density_min -0.550
_refine_diff_density_rms 0.101
_refine_ls_extinction_method none
_refine_ls_goodness_of_fit_ref 1.026
_refine_ls_hydrogen_treatment constr
_refine_ls_matrix_type full
_refine_ls_number_parameters 949
_refine_ls_number_reflns 18348
_refine_ls_number_restraints 0
_refine_ls_restrained_S_all 1.026
_refine_ls_R_factor_all 0.0535
_refine_ls_R_factor_gt 0.0368
_refine_ls_shift/su_max 0.002
_refine_ls_shift/su_mean 0.000
_refine_ls_structure_factor_coef Fsqd
_refine_ls_weighting_details 'w=1/[\s^2^(Fo^2^)+(0.0239P)^2^+1.6444P] where P=(Fo^2^+2Fc^2^)/3'
_refine_ls_weighting_scheme calc
_refine_ls_wR_factor_gt 0.0683
_refine_ls_wR_factor_ref 0.0755
_reflns_Friedel_coverage 0.000
_reflns_number_gt 14680
_reflns_number_total 18348
_reflns_threshold_expression 'I > 2\s(I)'
_cod_data_source_file d5dt01442e2.cif
_cod_data_source_block e19alj21
_cod_depositor_comments 'Adding full bibliography for 7719254--7719260.cif.'
_cod_database_code 7719260
_shelx_shelxl_version_number 2019/3
_shelx_space_group_comment
;
The symmetry employed for this shelxl refinement is uniquely defined
by the following loop, which should always be used as a source of
symmetry information in preference to the above space-group names.
They are only intended as comments.
;
_shelx_estimated_absorpt_t_min 0.699
_shelx_estimated_absorpt_t_max 0.832
_oxdiff_exptl_absorpt_empirical_full_min 0.898
_oxdiff_exptl_absorpt_empirical_full_max 1.091
_oxdiff_exptl_absorpt_empirical_details
;
Empirical correction (ABSPACK) includes:
- Absorption correction using spherical harmonics
- Frame scaling
;

loop_
_space_group_symop_operation_xyz
'x, y, z'
'-x, -y, -z'

loop_
_atom_site_label
_atom_site_type_symbol
_atom_site_fract_x
_atom_site_fract_y
_atom_site_fract_z
_atom_site_U_iso_or_equiv
_atom_site_adp_type
_atom_site_occupancy
_atom_site_site_symmetry_order
_atom_site_calc_flag
_atom_site_refinement_flags_posn
_atom_site_refinement_flags_adp
_atom_site_refinement_flags_occupancy
_atom_site_disorder_assembly
_atom_site_disorder_group
Sn1 Sn 0.55271(2) 0.34727(2) 0.48103(2) 0.01893(6) Uani 1 1 d . . . . .
Sn2 Sn 0.60984(2) 0.11473(2) 0.45059(2) 0.01975(6) Uani 1 1 d . . . . .
Sn3 Sn 0.65977(2) 0.51597(2) 0.03144(2) 0.01789(5) Uani 1 1 d . . . . .
Sn4 Sn 0.89129(2) 0.51874(2) 0.08817(2) 0.01923(6) Uani 1 1 d . . . . .
N1 N 0.69474(17) 0.44345(18) 0.42220(12) 0.0183(6) Uani 1 1 d . . . . .
N2 N 0.55421(18) 0.14904(18) 0.33184(12) 0.0199(6) Uani 1 1 d . . . . .
N3 N 0.89007(18) 0.34796(18) 0.16405(12) 0.0187(6) Uani 1 1 d . . . . .
N4 N 0.56302(17) 0.55646(18) 0.12868(12) 0.0178(6) Uani 1 1 d . . . . .
O1 O 0.51392(15) 0.40605(15) 0.37947(10) 0.0236(5) Uani 1 1 d . . . . .
O2 O 0.65502(15) 0.23067(15) 0.49283(10) 0.0218(5) Uani 1 1 d . . . . .
O3 O 0.73338(16) 0.16609(17) 0.38709(11) 0.0286(5) Uani 1 1 d . . . . .
O4 O 0.50118(14) 0.21811(15) 0.45864(10) 0.0190(5) Uani 1 1 d . . . . .
O5 O 0.83788(16) 0.53752(16) 0.18442(11) 0.0261(5) Uani 1 1 d . . . . .
O6 O 0.80043(14) 0.45253(15) 0.03531(10) 0.0185(5) Uani 1 1 d . . . . .
O7 O 0.63200(15) 0.37731(15) 0.10013(11) 0.0251(5) Uani 1 1 d . . . . .
O8 O 0.76168(15) 0.60154(15) 0.06246(10) 0.0200(5) Uani 1 1 d . . . . .
C1 C 0.7090(2) 0.5013(2) 0.46981(15) 0.0221(7) Uani 1 1 d . . . . .
H1A H 0.716497 0.456813 0.516497 0.026 Uiso 1 1 calc R U . . .
H1B H 0.652156 0.537696 0.474897 0.026 Uiso 1 1 calc R U . . .
C2 C 0.7905(3) 0.5716(3) 0.44823(18) 0.0340(9) Uani 1 1 d . . . . .
H2A H 0.783279 0.617933 0.402825 0.051 Uiso 1 1 calc R U . . .
H2B H 0.847843 0.536768 0.444613 0.051 Uiso 1 1 calc R U . . .
H2C H 0.792694 0.605292 0.483381 0.051 Uiso 1 1 calc R U . . .
C3 C 0.5108(2) 0.0588(2) 0.33038(15) 0.0216(7) Uani 1 1 d . . . . .
H3A H 0.459445 0.041148 0.368675 0.026 Uiso 1 1 calc R U . . .
H3B H 0.556972 0.007676 0.340521 0.026 Uiso 1 1 calc R U . . .
C4 C 0.4732(3) 0.0604(2) 0.26216(16) 0.0305(8) Uani 1 1 d . . . . .
H4A H 0.524155 0.071379 0.224394 0.046 Uiso 1 1 calc R U . . .
H4B H 0.428590 0.111832 0.250449 0.046 Uiso 1 1 calc R U . . .
H4C H 0.442743 -0.000991 0.267979 0.046 Uiso 1 1 calc R U . . .
C5 C 0.9863(2) 0.3146(2) 0.15400(16) 0.0215(7) Uani 1 1 d . . . . .
H5A H 1.028091 0.357506 0.166797 0.026 Uiso 1 1 calc R U . . .
H5B H 1.002559 0.321925 0.103607 0.026 Uiso 1 1 calc R U . . .
C6 C 1.0057(2) 0.2120(2) 0.19489(18) 0.0308(8) Uani 1 1 d . . . . .
H6A H 0.964964 0.168231 0.183065 0.046 Uiso 1 1 calc R U . . .
H6B H 0.994611 0.204457 0.245137 0.046 Uiso 1 1 calc R U . . .
H6C H 1.070161 0.197476 0.182774 0.046 Uiso 1 1 calc R U . . .
C7 C 0.4879(2) 0.6144(2) 0.09301(15) 0.0220(7) Uani 1 1 d . . . . .
H7A H 0.458227 0.576243 0.068048 0.026 Uiso 1 1 calc R U . . .
H7B H 0.516581 0.671502 0.057233 0.026 Uiso 1 1 calc R U . . .
C8 C 0.4128(3) 0.6480(3) 0.13871(18) 0.0361(9) Uani 1 1 d . . . . .
H8A H 0.370655 0.689505 0.109099 0.054 Uiso 1 1 calc R U . . .
H8B H 0.440891 0.683572 0.165600 0.054 Uiso 1 1 calc R U . . .
H8C H 0.378417 0.592510 0.170882 0.054 Uiso 1 1 calc R U . . .
C11 C 0.5100(2) 0.5021(2) 0.35912(14) 0.0199(7) Uani 1 1 d . . . . .
C12 C 0.4254(2) 0.5481(3) 0.34686(15) 0.0243(8) Uani 1 1 d . . . . .
C13 C 0.4245(2) 0.6469(3) 0.32707(16) 0.0284(8) Uani 1 1 d . . . . .
H13 H 0.367202 0.677778 0.319754 0.034 Uiso 1 1 calc R U . . .
C14 C 0.5040(3) 0.7033(2) 0.31734(16) 0.0266(8) Uani 1 1 d . . . . .
C15 C 0.5869(2) 0.6564(2) 0.32711(14) 0.0225(7) Uani 1 1 d . . . . .
H15 H 0.642331 0.692931 0.319432 0.027 Uiso 1 1 calc R U . . .
C16 C 0.5911(2) 0.5574(2) 0.34780(14) 0.0193(7) Uani 1 1 d . . . . .
C17 C 0.3398(2) 0.4888(3) 0.35377(18) 0.0350(9) Uani 1 1 d . . . . .
H17A H 0.346307 0.454877 0.318343 0.052 Uiso 1 1 calc R U . . .
H17B H 0.286337 0.530550 0.347005 0.052 Uiso 1 1 calc R U . . .
H17C H 0.331034 0.442436 0.400478 0.052 Uiso 1 1 calc R U . . .
C18 C 0.4996(3) 0.8107(3) 0.29676(19) 0.0412(10) Uani 1 1 d . . . . .
H18A H 0.453318 0.832596 0.264118 0.062 Uiso 1 1 calc R U . . .
H18B H 0.560014 0.838340 0.274203 0.062 Uiso 1 1 calc R U . . .
H18C H 0.482495 0.831100 0.338582 0.062 Uiso 1 1 calc R U . . .
C19 C 0.6797(2) 0.5053(2) 0.35064(14) 0.0204(7) Uani 1 1 d . . . . .
H19A H 0.731194 0.552452 0.333052 0.024 Uiso 1 1 calc R U . . .
H19B H 0.681387 0.464889 0.318934 0.024 Uiso 1 1 calc R U . . .
C21 C 0.7404(2) 0.2355(2) 0.51493(15) 0.0200(7) Uani 1 1 d . . . . .
C22 C 0.7677(2) 0.1641(2) 0.57216(16) 0.0233(7) Uani 1 1 d . . . . .
C23 C 0.8550(2) 0.1723(3) 0.59193(16) 0.0276(8) Uani 1 1 d . . . . .
H23 H 0.874197 0.123690 0.630407 0.033 Uiso 1 1 calc R U . . .
C24 C 0.9147(2) 0.2479(3) 0.55808(17) 0.0285(8) Uani 1 1 d . . . . .
C25 C 0.8854(2) 0.3182(2) 0.50184(16) 0.0244(7) Uani 1 1 d . . . . .
H25 H 0.924708 0.371684 0.478185 0.029 Uiso 1 1 calc R U . . .
C26 C 0.7998(2) 0.3120(2) 0.47951(15) 0.0212(7) Uani 1 1 d . . . . .
C27 C 0.7062(3) 0.0798(3) 0.61146(18) 0.0348(9) Uani 1 1 d . . . . .
H27A H 0.641866 0.100122 0.613958 0.052 Uiso 1 1 calc R U . . .
H27B H 0.723546 0.053409 0.658885 0.052 Uiso 1 1 calc R U . . .
H27C H 0.712938 0.030796 0.587164 0.052 Uiso 1 1 calc R U . . .
C28 C 1.0092(3) 0.2543(3) 0.58116(19) 0.0405(10) Uani 1 1 d . . . . .
H28A H 1.005471 0.228616 0.632182 0.061 Uiso 1 1 calc R U . . .
H28B H 1.029973 0.321220 0.566616 0.061 Uiso 1 1 calc R U . . .
H28C H 1.053053 0.217142 0.559578 0.061 Uiso 1 1 calc R U . . .
C29 C 0.7752(2) 0.3827(2) 0.41303(15) 0.0202(7) Uani 1 1 d . . . . .
H29A H 0.829518 0.424844 0.391055 0.024 Uiso 1 1 calc R U . . .
H29B H 0.761981 0.347145 0.380315 0.024 Uiso 1 1 calc R U . . .
C31 C 0.7623(2) 0.1108(2) 0.34620(16) 0.0246(7) Uani 1 1 d . . . . .
C32 C 0.8411(2) 0.0540(3) 0.35847(18) 0.0309(8) Uani 1 1 d . . . . .
C33 C 0.8667(3) -0.0014(3) 0.3151(2) 0.0399(10) Uani 1 1 d . . . . .
H33 H 0.920582 -0.038656 0.322615 0.048 Uiso 1 1 calc R U . . .
C34 C 0.8173(3) -0.0055(3) 0.2605(2) 0.0372(9) Uani 1 1 d . . . . .
C35 C 0.7407(2) 0.0520(2) 0.24932(17) 0.0287(8) Uani 1 1 d . . . . .
H35 H 0.706286 0.051470 0.212184 0.034 Uiso 1 1 calc R U . . .
C36 C 0.7128(2) 0.1103(2) 0.29071(16) 0.0228(7) Uani 1 1 d . . . . .
C37 C 0.8946(3) 0.0576(3) 0.4174(2) 0.0475(11) Uani 1 1 d . . . . .
H37A H 0.912883 0.123880 0.411291 0.071 Uiso 1 1 calc R U . . .
H37B H 0.949840 0.018687 0.417090 0.071 Uiso 1 1 calc R U . . .
H37C H 0.855898 0.032637 0.462130 0.071 Uiso 1 1 calc R U . . .
C38 C 0.8470(3) -0.0694(3) 0.2151(2) 0.0594(13) Uani 1 1 d . . . . .
H38A H 0.909407 -0.050691 0.191700 0.089 Uiso 1 1 calc R U . . .
H38B H 0.804226 -0.062685 0.179972 0.089 Uiso 1 1 calc R U . . .
H38C H 0.846693 -0.136034 0.244448 0.089 Uiso 1 1 calc R U . . .
C39 C 0.6342(2) 0.1782(2) 0.27725(16) 0.0241(7) Uani 1 1 d . . . . .
H39A H 0.655731 0.242760 0.275175 0.029 Uiso 1 1 calc R U . . .
H39B H 0.614230 0.181856 0.231221 0.029 Uiso 1 1 calc R U . . .
C41 C 0.4139(2) 0.2048(2) 0.44222(15) 0.0183(7) Uani 1 1 d . . . . .
C42 C 0.3386(2) 0.1857(2) 0.49365(16) 0.0217(7) Uani 1 1 d . . . . .
C43 C 0.2524(2) 0.1713(2) 0.47448(18) 0.0287(8) Uani 1 1 d . . . . .
H43 H 0.200503 0.158412 0.509165 0.034 Uiso 1 1 calc R U . . .
C44 C 0.2397(2) 0.1752(2) 0.40627(18) 0.0277(8) Uani 1 1 d . . . . .
C45 C 0.3162(2) 0.1943(2) 0.35659(17) 0.0252(8) Uani 1 1 d . . . . .
H45 H 0.308852 0.197328 0.309765 0.030 Uiso 1 1 calc R U . . .
C46 C 0.4038(2) 0.2091(2) 0.37314(15) 0.0196(7) Uani 1 1 d . . . . .
C47 C 0.3495(2) 0.1794(3) 0.56835(16) 0.0321(8) Uani 1 1 d . . . . .
H47A H 0.402783 0.140037 0.583008 0.048 Uiso 1 1 calc R U . . .
H47B H 0.293728 0.150403 0.598636 0.048 Uiso 1 1 calc R U . . .
H47C H 0.359126 0.243658 0.571968 0.048 Uiso 1 1 calc R U . . .
C48 C 0.1458(2) 0.1545(3) 0.3877(2) 0.0441(10) Uani 1 1 d . . . . .
H48A H 0.142607 0.087842 0.387653 0.066 Uiso 1 1 calc R U . . .
H48B H 0.136821 0.196825 0.341240 0.066 Uiso 1 1 calc R U . . .
H48C H 0.097511 0.165551 0.422347 0.066 Uiso 1 1 calc R U . . .
C49 C 0.4867(2) 0.2289(2) 0.31981(15) 0.0191(7) Uani 1 1 d . . . . .
H49A H 0.518043 0.287898 0.320533 0.023 Uiso 1 1 calc R U . . .
H49B H 0.466507 0.240353 0.272827 0.023 Uiso 1 1 calc R U . . .
C51 C 0.8992(2) 0.5110(2) 0.23227(15) 0.0234(7) Uani 1 1 d . . . . .
C52 C 0.9431(3) 0.5794(3) 0.25410(18) 0.0324(9) Uani 1 1 d . . . . .
C53 C 1.0072(3) 0.5477(3) 0.30226(19) 0.0386(10) Uani 1 1 d . . . . .
H53 H 1.037572 0.593493 0.317356 0.046 Uiso 1 1 calc R U . . .
C54 C 1.0283(2) 0.4522(3) 0.32878(17) 0.0320(9) Uani 1 1 d . . . . .
C55 C 0.9820(2) 0.3854(3) 0.30770(16) 0.0278(8) Uani 1 1 d . . . . .
H55 H 0.994099 0.319398 0.326294 0.033 Uiso 1 1 calc R U . . .
C56 C 0.9180(2) 0.4142(2) 0.25961(15) 0.0221(7) Uani 1 1 d . . . . .
C57 C 0.9210(3) 0.6827(3) 0.2255(2) 0.0526(12) Uani 1 1 d . . . . .
H57A H 0.938821 0.703885 0.174837 0.079 Uiso 1 1 calc R U . . .
H57B H 0.955035 0.720537 0.247609 0.079 Uiso 1 1 calc R U . . .
H57C H 0.854612 0.691390 0.235292 0.079 Uiso 1 1 calc R U . . .
C58 C 1.1004(3) 0.4201(3) 0.3801(2) 0.0510(12) Uani 1 1 d . . . . .
H58A H 1.158354 0.406959 0.355075 0.076 Uiso 1 1 calc R U . . .
H58B H 1.078204 0.361967 0.416890 0.076 Uiso 1 1 calc R U . . .
H58C H 1.110850 0.470717 0.401136 0.076 Uiso 1 1 calc R U . . .
C59 C 0.8625(2) 0.3445(2) 0.23850(15) 0.0229(7) Uani 1 1 d . . . . .
H59A H 0.871453 0.279122 0.269202 0.027 Uiso 1 1 calc R U . . .
H59B H 0.796224 0.359299 0.244761 0.027 Uiso 1 1 calc R U . . .
C61 C 0.8258(2) 0.3710(2) 0.01749(15) 0.0192(7) Uani 1 1 d . . . . .
C62 C 0.8392(2) 0.3736(2) -0.05288(16) 0.0224(7) Uani 1 1 d . . . . .
C63 C 0.8653(2) 0.2899(3) -0.06849(17) 0.0269(8) Uani 1 1 d . . . . .
H63 H 0.874674 0.291005 -0.116139 0.032 Uiso 1 1 calc R U . . .
C64 C 0.8783(2) 0.2046(2) -0.01710(18) 0.0278(8) Uani 1 1 d . . . . .
C65 C 0.8646(2) 0.2048(2) 0.05227(17) 0.0231(7) Uani 1 1 d . . . . .
H65 H 0.872794 0.147388 0.088264 0.028 Uiso 1 1 calc R U . . .
C66 C 0.8391(2) 0.2871(2) 0.07019(15) 0.0194(7) Uani 1 1 d . . . . .
C67 C 0.8273(2) 0.4650(2) -0.10997(16) 0.0290(8) Uani 1 1 d . . . . .
H67A H 0.761418 0.476077 -0.113807 0.043 Uiso 1 1 calc R U . . .
H67B H 0.858178 0.459977 -0.154511 0.043 Uiso 1 1 calc R U . . .
H67C H 0.854483 0.518464 -0.098689 0.043 Uiso 1 1 calc R U . . .
C68 C 0.9086(3) 0.1158(3) -0.0367(2) 0.0433(10) Uani 1 1 d . . . . .
H68A H 0.864699 0.100803 -0.065436 0.065 Uiso 1 1 calc R U . . .
H68B H 0.910548 0.062132 0.005921 0.065 Uiso 1 1 calc R U . . .
H68C H 0.970052 0.126934 -0.063137 0.065 Uiso 1 1 calc R U . . .
C69 C 0.8225(2) 0.2867(2) 0.14506(14) 0.0188(7) Uani 1 1 d . . . . .
H69A H 0.825839 0.220264 0.175622 0.023 Uiso 1 1 calc R U . . .
H69B H 0.759361 0.309531 0.154095 0.023 Uiso 1 1 calc R U . . .
C71 C 0.5423(2) 0.3516(2) 0.11542(15) 0.0208(7) Uani 1 1 d . . . . .
C72 C 0.5082(2) 0.2757(2) 0.09489(15) 0.0238(7) Uani 1 1 d . . . . .
C73 C 0.4143(2) 0.2536(2) 0.11052(17) 0.0287(8) Uani 1 1 d . . . . .
H73 H 0.390579 0.203970 0.095617 0.034 Uiso 1 1 calc R U . . .
C74 C 0.3536(2) 0.3009(2) 0.14703(16) 0.0267(8) Uani 1 1 d . . . . .
C75 C 0.3899(2) 0.3728(2) 0.16872(15) 0.0240(7) Uani 1 1 d . . . . .
H75 H 0.350239 0.405192 0.194691 0.029 Uiso 1 1 calc R U . . .
C76 C 0.4822(2) 0.3985(2) 0.15349(15) 0.0206(7) Uani 1 1 d . . . . .
C77 C 0.5747(3) 0.2200(3) 0.05941(18) 0.0335(9) Uani 1 1 d . . . . .
H77A H 0.615477 0.264495 0.022356 0.050 Uiso 1 1 calc R U . . .
H77B H 0.540051 0.180419 0.039033 0.050 Uiso 1 1 calc R U . . .
H77C H 0.611614 0.179005 0.093823 0.050 Uiso 1 1 calc R U . . .
C78 C 0.2524(3) 0.2749(3) 0.1630(2) 0.0406(10) Uani 1 1 d . . . . .
H78A H 0.222848 0.296428 0.119848 0.061 Uiso 1 1 calc R U . . .
H78B H 0.223677 0.305937 0.196850 0.061 Uiso 1 1 calc R U . . .
H78C H 0.244910 0.205464 0.182661 0.061 Uiso 1 1 calc R U . . .
C79 C 0.5255(2) 0.4678(2) 0.18268(15) 0.0218(7) Uani 1 1 d . . . . .
H79A H 0.478865 0.485807 0.216074 0.026 Uiso 1 1 calc R U . . .
H79B H 0.576173 0.435762 0.209059 0.026 Uiso 1 1 calc R U . . .
C81 C 0.7397(2) 0.6898(2) 0.07007(15) 0.0192(7) Uani 1 1 d . . . . .
C82 C 0.7922(2) 0.7711(2) 0.03116(15) 0.0213(7) Uani 1 1 d . . . . .
C83 C 0.7644(2) 0.8598(2) 0.03747(16) 0.0278(8) Uani 1 1 d . . . . .
H83 H 0.799437 0.915125 0.010630 0.033 Uiso 1 1 calc R U . . .
C84 C 0.6873(3) 0.8703(2) 0.08156(18) 0.0292(8) Uani 1 1 d . . . . .
C85 C 0.6385(2) 0.7883(2) 0.12173(16) 0.0255(8) Uani 1 1 d . . . . .
H85 H 0.586654 0.793688 0.153355 0.031 Uiso 1 1 calc R U . . .
C86 C 0.6640(2) 0.6981(2) 0.11671(15) 0.0200(7) Uani 1 1 d . . . . .
C87 C 0.8782(2) 0.7633(3) -0.01592(17) 0.0300(8) Uani 1 1 d . . . . .
H87A H 0.928787 0.739927 0.012447 0.045 Uiso 1 1 calc R U . . .
H87B H 0.895059 0.826288 -0.048859 0.045 Uiso 1 1 calc R U . . .
H87C H 0.866722 0.718620 -0.041947 0.045 Uiso 1 1 calc R U . . .
C88 C 0.6571(3) 0.9686(3) 0.0859(2) 0.0461(11) Uani 1 1 d . . . . .
H88A H 0.710932 1.011878 0.074150 0.069 Uiso 1 1 calc R U . . .
H88B H 0.629100 0.963321 0.133497 0.069 Uiso 1 1 calc R U . . .
H88C H 0.611996 0.993925 0.052865 0.069 Uiso 1 1 calc R U . . .
C89 C 0.6158(2) 0.6097(2) 0.16441(15) 0.0203(7) Uani 1 1 d . . . . .
H89A H 0.662180 0.566766 0.189152 0.024 Uiso 1 1 calc R U . . .
H89B H 0.572913 0.627658 0.200060 0.024 Uiso 1 1 calc R U . . .
C1S C 0.2936(3) 0.9366(4) 0.1519(2) 0.0503(12) Uani 1 1 d . . . . .
C2S C 0.2275(4) 1.0046(3) 0.1533(2) 0.0583(13) Uani 1 1 d . . . . .
H2S H 0.241055 1.069863 0.128835 0.070 Uiso 1 1 calc R U . . .
C3S C 0.1419(4) 0.9781(4) 0.1898(3) 0.0653(15) Uani 1 1 d . . . . .
H3S H 0.096798 1.025419 0.190417 0.078 Uiso 1 1 calc R U . . .
C4S C 0.1212(4) 0.8854(4) 0.2250(2) 0.0634(14) Uani 1 1 d . . . . .
H4S H 0.061476 0.867913 0.249496 0.076 Uiso 1 1 calc R U . . .
C5S C 0.1863(4) 0.8170(4) 0.2253(2) 0.0617(14) Uani 1 1 d . . . . .
H5S H 0.172423 0.752161 0.250826 0.074 Uiso 1 1 calc R U . . .
C6S C 0.2708(4) 0.8424(4) 0.1890(2) 0.0573(14) Uani 1 1 d . . . . .
H6S H 0.315388 0.794443 0.188907 0.069 Uiso 1 1 calc R U . . .
C7S C 0.3865(4) 0.9629(5) 0.1125(3) 0.099(2) Uani 1 1 d . . . . .
H7SA H 0.427186 0.980544 0.142297 0.149 Uiso 1 1 calc R U . . .
H7SB H 0.381415 1.017160 0.070781 0.149 Uiso 1 1 calc R U . . .
H7SC H 0.412049 0.908310 0.098422 0.149 Uiso 1 1 calc R U . . .

loop_
_atom_site_aniso_label
_atom_site_aniso_U_11
_atom_site_aniso_U_22
_atom_site_aniso_U_33
_atom_site_aniso_U_23
_atom_site_aniso_U_13
_atom_site_aniso_U_12
Sn1 0.01779(12) 0.02082(12) 0.01862(11) -0.00649(9) -0.00179(8) -0.00228(9)
Sn2 0.01803(12) 0.01713(12) 0.02289(11) -0.00327(9) -0.00419(9) -0.00206(9)
Sn3 0.01825(12) 0.01907(12) 0.01698(10) -0.00599(9) -0.00308(8) 0.00129(9)
Sn4 0.01577(12) 0.01862(12) 0.02356(11) -0.00708(9) -0.00090(8) -0.00053(9)
N1 0.0170(15) 0.0198(15) 0.0184(12) -0.0060(11) -0.0029(10) 0.0014(11)
N2 0.0215(16) 0.0136(14) 0.0213(13) -0.0010(11) 0.0004(11) -0.0022(11)
N3 0.0185(15) 0.0194(15) 0.0186(13) -0.0074(11) 0.0016(10) 0.0001(11)
N4 0.0193(15) 0.0176(14) 0.0162(12) -0.0037(11) -0.0035(10) -0.0013(11)
O1 0.0294(14) 0.0189(13) 0.0236(11) -0.0055(10) -0.0091(10) -0.0037(10)
O2 0.0166(12) 0.0231(13) 0.0266(11) -0.0064(10) -0.0082(9) -0.0008(9)
O3 0.0213(14) 0.0309(14) 0.0361(13) -0.0144(11) 0.0000(10) -0.0064(10)
O4 0.0138(12) 0.0207(12) 0.0230(11) -0.0063(9) -0.0046(9) -0.0005(9)
O5 0.0267(14) 0.0289(14) 0.0264(12) -0.0128(10) -0.0073(10) 0.0094(11)
O6 0.0182(12) 0.0178(12) 0.0216(11) -0.0094(9) -0.0009(9) 0.0015(9)
O7 0.0170(13) 0.0203(13) 0.0348(12) -0.0037(10) -0.0016(10) -0.0005(10)
O8 0.0201(13) 0.0148(12) 0.0270(11) -0.0086(9) -0.0049(9) 0.0028(9)
C1 0.0247(19) 0.0239(19) 0.0187(15) -0.0076(14) -0.0030(13) -0.0013(14)
C2 0.031(2) 0.036(2) 0.038(2) -0.0153(17) -0.0051(16) -0.0072(17)
C3 0.0263(19) 0.0151(17) 0.0206(15) -0.0009(13) -0.0034(13) -0.0017(14)
C4 0.040(2) 0.023(2) 0.0298(18) -0.0085(15) -0.0057(16) -0.0036(16)
C5 0.0122(17) 0.0254(19) 0.0268(16) -0.0089(14) 0.0017(13) -0.0021(13)
C6 0.020(2) 0.030(2) 0.041(2) -0.0080(17) -0.0025(15) 0.0024(15)
C7 0.0240(19) 0.0220(18) 0.0204(15) -0.0063(14) -0.0047(13) 0.0030(14)
C8 0.029(2) 0.047(3) 0.035(2) -0.0163(18) -0.0055(16) 0.0131(18)
C11 0.0262(19) 0.0225(18) 0.0133(14) -0.0075(13) -0.0059(13) 0.0007(14)
C12 0.0225(19) 0.034(2) 0.0193(16) -0.0108(15) -0.0060(13) 0.0035(15)
C13 0.030(2) 0.037(2) 0.0220(16) -0.0126(16) -0.0089(14) 0.0140(17)
C14 0.041(2) 0.0242(19) 0.0183(16) -0.0111(14) -0.0086(15) 0.0088(16)
C15 0.035(2) 0.0183(18) 0.0147(15) -0.0048(13) -0.0044(13) -0.0041(14)
C16 0.0246(19) 0.0217(18) 0.0128(14) -0.0062(13) -0.0045(12) 0.0032(14)
C17 0.027(2) 0.047(3) 0.0334(19) -0.0132(18) -0.0097(16) 0.0002(18)
C18 0.064(3) 0.026(2) 0.040(2) -0.0154(18) -0.019(2) 0.016(2)
C19 0.0231(18) 0.0209(18) 0.0166(15) -0.0046(13) -0.0029(13) -0.0009(14)
C21 0.0176(18) 0.0218(18) 0.0241(16) -0.0105(14) -0.0069(13) 0.0007(13)
C22 0.0221(19) 0.0246(19) 0.0232(16) -0.0066(14) -0.0038(13) -0.0039(14)
C23 0.027(2) 0.030(2) 0.0245(17) -0.0036(15) -0.0121(15) 0.0036(16)
C24 0.0195(19) 0.035(2) 0.0316(18) -0.0092(16) -0.0092(15) 0.0005(16)
C25 0.0206(19) 0.0212(19) 0.0313(18) -0.0069(15) -0.0041(14) -0.0036(14)
C26 0.0183(18) 0.0265(19) 0.0198(15) -0.0076(14) -0.0052(13) 0.0019(14)
C27 0.031(2) 0.034(2) 0.0335(19) 0.0008(17) -0.0081(16) -0.0046(17)
C28 0.031(2) 0.042(3) 0.045(2) -0.0030(19) -0.0176(18) -0.0089(18)
C29 0.0174(17) 0.0212(18) 0.0206(15) -0.0056(13) 0.0022(12) -0.0013(13)
C31 0.0204(19) 0.0199(18) 0.0304(18) -0.0050(15) 0.0048(14) -0.0097(14)
C32 0.020(2) 0.027(2) 0.041(2) -0.0024(17) -0.0023(15) -0.0047(15)
C33 0.023(2) 0.032(2) 0.059(3) -0.007(2) 0.0017(18) 0.0038(17)
C34 0.035(2) 0.025(2) 0.050(2) -0.0140(18) 0.0064(18) 0.0000(17)
C35 0.027(2) 0.024(2) 0.0336(19) -0.0084(16) 0.0037(15) -0.0020(15)
C36 0.0194(18) 0.0177(18) 0.0273(17) -0.0027(14) 0.0030(13) -0.0034(13)
C37 0.025(2) 0.056(3) 0.060(3) -0.014(2) -0.0123(19) -0.003(2)
C38 0.058(3) 0.048(3) 0.079(3) -0.032(3) -0.003(3) 0.020(2)
C39 0.028(2) 0.0197(18) 0.0237(16) -0.0062(14) 0.0022(14) -0.0050(14)
C41 0.0159(17) 0.0134(16) 0.0255(16) -0.0037(13) -0.0067(13) -0.0011(12)
C42 0.0212(19) 0.0181(18) 0.0263(16) -0.0079(14) -0.0009(13) -0.0002(14)
C43 0.0194(19) 0.026(2) 0.039(2) -0.0100(16) 0.0027(15) -0.0030(15)
C44 0.0162(19) 0.027(2) 0.044(2) -0.0149(17) -0.0088(15) 0.0030(15)
C45 0.024(2) 0.0252(19) 0.0292(17) -0.0090(15) -0.0114(14) 0.0016(15)
C46 0.0172(17) 0.0174(17) 0.0242(16) -0.0052(13) -0.0046(13) 0.0002(13)
C47 0.028(2) 0.041(2) 0.0270(18) -0.0094(16) -0.0011(15) -0.0024(17)
C48 0.018(2) 0.055(3) 0.064(3) -0.024(2) -0.0133(19) -0.0007(18)
C49 0.0206(18) 0.0167(17) 0.0191(15) -0.0031(13) -0.0042(13) -0.0016(13)
C51 0.0177(18) 0.033(2) 0.0223(16) -0.0128(15) -0.0023(13) 0.0039(15)
C52 0.034(2) 0.034(2) 0.0341(19) -0.0185(17) -0.0011(16) 0.0008(17)
C53 0.030(2) 0.053(3) 0.043(2) -0.029(2) -0.0046(17) -0.0095(19)
C54 0.020(2) 0.051(3) 0.0281(18) -0.0162(18) -0.0037(14) -0.0026(17)
C55 0.023(2) 0.037(2) 0.0227(17) -0.0084(15) -0.0006(14) 0.0032(16)
C56 0.0167(18) 0.032(2) 0.0183(15) -0.0104(14) 0.0026(12) -0.0008(14)
C57 0.067(3) 0.033(2) 0.069(3) -0.029(2) -0.016(2) 0.001(2)
C58 0.030(2) 0.083(4) 0.042(2) -0.018(2) -0.0116(18) -0.006(2)
C59 0.0191(18) 0.0271(19) 0.0208(16) -0.0051(14) -0.0002(13) -0.0003(14)
C61 0.0133(17) 0.0196(18) 0.0273(16) -0.0112(14) -0.0009(13) -0.0010(13)
C62 0.0159(18) 0.028(2) 0.0245(16) -0.0112(15) 0.0000(13) -0.0008(14)
C63 0.026(2) 0.034(2) 0.0247(17) -0.0148(16) -0.0009(14) -0.0039(15)
C64 0.023(2) 0.025(2) 0.042(2) -0.0199(17) -0.0039(15) 0.0002(15)
C65 0.0181(18) 0.0175(18) 0.0327(18) -0.0055(14) -0.0031(14) -0.0017(13)
C66 0.0125(17) 0.0199(18) 0.0263(16) -0.0082(14) 0.0000(12) -0.0048(13)
C67 0.034(2) 0.030(2) 0.0243(17) -0.0105(15) -0.0018(15) 0.0024(16)
C68 0.054(3) 0.033(2) 0.052(2) -0.025(2) -0.007(2) 0.007(2)
C69 0.0147(17) 0.0204(18) 0.0205(15) -0.0055(13) 0.0003(12) -0.0028(13)
C71 0.0183(18) 0.0180(18) 0.0207(15) 0.0038(13) -0.0058(13) -0.0004(13)
C72 0.030(2) 0.0162(18) 0.0211(16) 0.0018(13) -0.0069(14) 0.0008(14)
C73 0.031(2) 0.0219(19) 0.0316(18) -0.0011(15) -0.0137(16) -0.0055(15)
C74 0.023(2) 0.024(2) 0.0271(17) 0.0049(15) -0.0100(14) -0.0033(15)
C75 0.0246(19) 0.0254(19) 0.0184(15) -0.0003(14) -0.0047(13) 0.0027(15)
C76 0.0209(18) 0.0202(18) 0.0182(15) -0.0010(13) -0.0046(13) -0.0011(14)
C77 0.042(2) 0.024(2) 0.0352(19) -0.0085(16) -0.0069(17) 0.0040(17)
C78 0.026(2) 0.042(3) 0.049(2) -0.0038(19) -0.0101(18) -0.0120(18)
C79 0.0206(18) 0.0242(19) 0.0189(15) -0.0031(14) -0.0037(13) -0.0020(14)
C81 0.0205(18) 0.0196(18) 0.0208(15) -0.0088(13) -0.0089(13) 0.0018(13)
C82 0.0214(19) 0.0221(18) 0.0219(16) -0.0084(14) -0.0036(13) -0.0006(14)
C83 0.034(2) 0.0187(19) 0.0283(17) -0.0025(15) -0.0027(15) -0.0085(15)
C84 0.036(2) 0.0217(19) 0.0358(19) -0.0165(16) -0.0064(16) 0.0039(16)
C85 0.027(2) 0.026(2) 0.0280(17) -0.0148(15) -0.0020(14) 0.0036(15)
C86 0.0216(18) 0.0237(18) 0.0186(15) -0.0109(14) -0.0049(13) -0.0003(14)
C87 0.030(2) 0.025(2) 0.0322(18) -0.0066(16) 0.0035(15) -0.0047(15)
C88 0.055(3) 0.029(2) 0.060(3) -0.023(2) -0.002(2) 0.003(2)
C89 0.0208(18) 0.0242(18) 0.0182(15) -0.0098(14) -0.0019(13) -0.0014(14)
C1S 0.047(3) 0.069(4) 0.044(2) -0.026(2) -0.017(2) 0.002(2)
C2S 0.085(4) 0.036(3) 0.061(3) -0.018(2) -0.029(3) 0.005(3)
C3S 0.073(4) 0.064(4) 0.076(3) -0.040(3) -0.031(3) 0.035(3)
C4S 0.060(4) 0.090(4) 0.050(3) -0.034(3) -0.014(2) 0.015(3)
C5S 0.083(4) 0.055(3) 0.048(3) -0.014(2) -0.016(3) 0.006(3)
C6S 0.074(4) 0.057(3) 0.050(3) -0.025(2) -0.019(3) 0.031(3)
C7S 0.074(5) 0.145(7) 0.082(4) -0.035(4) -0.020(3) -0.019(4)

loop_
_atom_type_symbol
_atom_type_description
_atom_type_scat_dispersion_real
_atom_type_scat_dispersion_imag
_atom_type_scat_source
C C 0.0033 0.0016 'International Tables Vol C Tables 4.2.6.8 and 6.1.1.4'
H H 0.0000 0.0000 'International Tables Vol C Tables 4.2.6.8 and 6.1.1.4'
N N 0.0061 0.0033 'International Tables Vol C Tables 4.2.6.8 and 6.1.1.4'
O O 0.0106 0.0060 'International Tables Vol C Tables 4.2.6.8 and 6.1.1.4'
Sn Sn -0.6537 1.4246 'International Tables Vol C Tables 4.2.6.8 and 6.1.1.4'

loop_
_geom_angle_atom_site_label_1
_geom_angle_atom_site_label_2
_geom_angle_atom_site_label_3
_geom_angle
_geom_angle_site_symmetry_1
_geom_angle_site_symmetry_3
_geom_angle_publ_flag
O1 Sn1 O2 115.62(8) . . ?
O1 Sn1 O4 78.18(8) . . ?
O2 Sn1 O4 66.59(7) . . ?
O1 Sn1 N1 79.99(8) . . ?
O2 Sn1 N1 80.34(8) . . ?
O4 Sn1 N1 126.38(8) . . ?
O3 Sn2 O4 118.07(8) . . ?
O3 Sn2 O2 76.98(8) . . ?
O4 Sn2 O2 66.70(7) . . ?
O3 Sn2 N2 80.40(8) . . ?
O4 Sn2 N2 79.68(8) . . ?
O2 Sn2 N2 122.80(8) . . ?
O7 Sn3 O8 115.37(8) . . ?
O7 Sn3 O6 77.86(8) . . ?
O8 Sn3 O6 66.58(7) . . ?
O7 Sn3 N4 80.45(8) . . ?
O8 Sn3 N4 80.35(8) . . ?
O6 Sn3 N4 126.66(7) . . ?
O5 Sn4 O6 117.64(8) . . ?
O5 Sn4 O8 77.07(7) . . ?
O6 Sn4 O8 66.67(7) . . ?
O5 Sn4 N3 80.53(8) . . ?
O6 Sn4 N3 79.53(8) . . ?
O8 Sn4 N3 123.21(8) . . ?
C1 N1 C29 112.5(2) . . ?
C1 N1 C19 111.7(2) . . ?
C29 N1 C19 106.5(2) . . ?
C1 N1 Sn1 102.86(18) . . ?
C29 N1 Sn1 112.57(19) . . ?
C19 N1 Sn1 110.78(18) . . ?
C39 N2 C3 111.3(2) . . ?
C39 N2 C49 108.0(2) . . ?
C3 N2 C49 111.1(2) . . ?
C39 N2 Sn2 109.03(18) . . ?
C3 N2 Sn2 106.19(16) . . ?
C49 N2 Sn2 111.23(17) . . ?
C5 N3 C59 111.2(2) . . ?
C5 N3 C69 111.3(2) . . ?
C59 N3 C69 107.4(2) . . ?
C5 N3 Sn4 105.52(18) . . ?
C59 N3 Sn4 109.20(18) . . ?
C69 N3 Sn4 112.25(17) . . ?
C89 N4 C79 107.1(2) . . ?
C89 N4 C7 112.3(2) . . ?
C79 N4 C7 111.3(2) . . ?
C89 N4 Sn3 112.46(18) . . ?
C79 N4 Sn3 110.45(18) . . ?
C7 N4 Sn3 103.19(16) . . ?
C11 O1 Sn1 113.86(16) . . ?
C21 O2 Sn1 123.58(18) . . ?
C21 O2 Sn2 124.39(18) . . ?
Sn1 O2 Sn2 111.53(8) . . ?
C31 O3 Sn2 112.37(19) . . ?
C41 O4 Sn2 119.98(18) . . ?
C41 O4 Sn1 126.27(18) . . ?
Sn2 O4 Sn1 113.29(9) . . ?
C51 O5 Sn4 111.45(18) . . ?
C61 O6 Sn4 121.12(17) . . ?
C61 O6 Sn3 125.26(17) . . ?
Sn4 O6 Sn3 112.84(8) . . ?
C71 O7 Sn3 115.28(18) . . ?
C81 O8 Sn3 120.93(17) . . ?
C81 O8 Sn4 127.52(17) . . ?
Sn3 O8 Sn4 111.28(9) . . ?
N1 C1 C2 117.0(3) . . ?
N1 C1 H1A 108.1 . . ?
C2 C1 H1A 108.1 . . ?
N1 C1 H1B 108.1 . . ?
C2 C1 H1B 108.1 . . ?
H1A C1 H1B 107.3 . . ?
C1 C2 H2A 109.5 . . ?
C1 C2 H2B 109.5 . . ?
H2A C2 H2B 109.5 . . ?
C1 C2 H2C 109.5 . . ?
H2A C2 H2C 109.5 . . ?
H2B C2 H2C 109.5 . . ?
N2 C3 C4 116.4(2) . . ?
N2 C3 H3A 108.2 . . ?
C4 C3 H3A 108.2 . . ?
N2 C3 H3B 108.2 . . ?
C4 C3 H3B 108.2 . . ?
H3A C3 H3B 107.4 . . ?
C3 C4 H4A 109.5 . . ?
C3 C4 H4B 109.5 . . ?
H4A C4 H4B 109.5 . . ?
C3 C4 H4C 109.5 . . ?
H4A C4 H4C 109.5 . . ?
H4B C4 H4C 109.5 . . ?
N3 C5 C6 116.8(3) . . ?
N3 C5 H5A 108.1 . . ?
C6 C5 H5A 108.1 . . ?
N3 C5 H5B 108.1 . . ?
C6 C5 H5B 108.1 . . ?
H5A C5 H5B 107.3 . . ?
C5 C6 H6A 109.5 . . ?
C5 C6 H6B 109.5 . . ?
H6A C6 H6B 109.5 . . ?
C5 C6 H6C 109.5 . . ?
H6A C6 H6C 109.5 . . ?
H6B C6 H6C 109.5 . . ?
N4 C7 C8 117.1(2) . . ?
N4 C7 H7A 108.0 . . ?
C8 C7 H7A 108.0 . . ?
N4 C7 H7B 108.0 . . ?
C8 C7 H7B 108.0 . . ?
H7A C7 H7B 107.3 . . ?
C7 C8 H8A 109.5 . . ?
C7 C8 H8B 109.5 . . ?
H8A C8 H8B 109.5 . . ?
C7 C8 H8C 109.5 . . ?
H8A C8 H8C 109.5 . . ?
H8B C8 H8C 109.5 . . ?
O1 C11 C16 120.1(3) . . ?
O1 C11 C12 120.6(3) . . ?
C16 C11 C12 119.3(3) . . ?
C13 C12 C11 118.5(3) . . ?
C13 C12 C17 122.2(3) . . ?
C11 C12 C17 119.2(3) . . ?
C12 C13 C14 123.1(3) . . ?
C12 C13 H13 118.5 . . ?
C14 C13 H13 118.5 . . ?
C15 C14 C13 117.2(3) . . ?
C15 C14 C18 121.5(3) . . ?
C13 C14 C18 121.3(3) . . ?
C14 C15 C16 121.7(3) . . ?
C14 C15 H15 119.1 . . ?
C16 C15 H15 119.1 . . ?
C15 C16 C11 120.0(3) . . ?
C15 C16 C19 122.8(3) . . ?
C11 C16 C19 116.7(3) . . ?
C12 C17 H17A 109.5 . . ?
C12 C17 H17B 109.5 . . ?
H17A C17 H17B 109.5 . . ?
C12 C17 H17C 109.5 . . ?
H17A C17 H17C 109.5 . . ?
H17B C17 H17C 109.5 . . ?
C14 C18 H18A 109.5 . . ?
C14 C18 H18B 109.5 . . ?
H18A C18 H18B 109.5 . . ?
C14 C18 H18C 109.5 . . ?
H18A C18 H18C 109.5 . . ?
H18B C18 H18C 109.5 . . ?
C16 C19 N1 114.0(2) . . ?
C16 C19 H19A 108.7 . . ?
N1 C19 H19A 108.7 . . ?
C16 C19 H19B 108.7 . . ?
N1 C19 H19B 108.7 . . ?
H19A C19 H19B 107.6 . . ?
O2 C21 C26 119.4(3) . . ?
O2 C21 C22 120.7(3) . . ?
C26 C21 C22 119.9(3) . . ?
C23 C22 C21 118.2(3) . . ?
C23 C22 C27 120.1(3) . . ?
C21 C22 C27 121.7(3) . . ?
C24 C23 C22 122.9(3) . . ?
C24 C23 H23 118.6 . . ?
C22 C23 H23 118.6 . . ?
C23 C24 C25 117.6(3) . . ?
C23 C24 C28 121.3(3) . . ?
C25 C24 C28 121.0(3) . . ?
C26 C25 C24 121.4(3) . . ?
C26 C25 H25 119.3 . . ?
C24 C25 H25 119.3 . . ?
C25 C26 C21 119.9(3) . . ?
C25 C26 C29 119.9(3) . . ?
C21 C26 C29 119.9(3) . . ?
C22 C27 H27A 109.5 . . ?
C22 C27 H27B 109.5 . . ?
H27A C27 H27B 109.5 . . ?
C22 C27 H27C 109.5 . . ?
H27A C27 H27C 109.5 . . ?
H27B C27 H27C 109.5 . . ?
C24 C28 H28A 109.5 . . ?
C24 C28 H28B 109.5 . . ?
H28A C28 H28B 109.5 . . ?
C24 C28 H28C 109.5 . . ?
H28A C28 H28C 109.5 . . ?
H28B C28 H28C 109.5 . . ?
N1 C29 C26 114.9(2) . . ?
N1 C29 H29A 108.5 . . ?
C26 C29 H29A 108.5 . . ?
N1 C29 H29B 108.5 . . ?
C26 C29 H29B 108.5 . . ?
H29A C29 H29B 107.5 . . ?
O3 C31 C36 119.1(3) . . ?
O3 C31 C32 121.1(3) . . ?
C36 C31 C32 119.8(3) . . ?
C33 C32 C31 118.3(3) . . ?
C33 C32 C37 122.8(3) . . ?
C31 C32 C37 118.9(3) . . ?
C32 C33 C34 123.2(3) . . ?
C32 C33 H33 118.4 . . ?
C34 C33 H33 118.4 . . ?
C35 C34 C33 117.1(3) . . ?
C35 C34 C38 121.6(3) . . ?
C33 C34 C38 121.3(3) . . ?
C34 C35 C36 122.0(3) . . ?
C34 C35 H35 119.0 . . ?
C36 C35 H35 119.0 . . ?
C35 C36 C31 119.5(3) . . ?
C35 C36 C39 123.4(3) . . ?
C31 C36 C39 116.9(3) . . ?
C32 C37 H37A 109.5 . . ?
C32 C37 H37B 109.5 . . ?
H37A C37 H37B 109.5 . . ?
C32 C37 H37C 109.5 . . ?
H37A C37 H37C 109.5 . . ?
H37B C37 H37C 109.5 . . ?
C34 C38 H38A 109.5 . . ?
C34 C38 H38B 109.5 . . ?
H38A C38 H38B 109.5 . . ?
C34 C38 H38C 109.5 . . ?
H38A C38 H38C 109.5 . . ?
H38B C38 H38C 109.5 . . ?
N2 C39 C36 112.6(3) . . ?
N2 C39 H39A 109.1 . . ?
C36 C39 H39A 109.1 . . ?
N2 C39 H39B 109.1 . . ?
C36 C39 H39B 109.1 . . ?
H39A C39 H39B 107.8 . . ?
O4 C41 C42 120.6(3) . . ?
O4 C41 C46 118.3(3) . . ?
C42 C41 C46 121.1(3) . . ?
C41 C42 C43 118.2(3) . . ?
C41 C42 C47 121.2(3) . . ?
C43 C42 C47 120.6(3) . . ?
C44 C43 C42 122.3(3) . . ?
C44 C43 H43 118.9 . . ?
C42 C43 H43 118.9 . . ?
C45 C44 C43 117.8(3) . . ?
C45 C44 C48 121.1(3) . . ?
C43 C44 C48 121.0(3) . . ?
C44 C45 C46 122.1(3) . . ?
C44 C45 H45 119.0 . . ?
C46 C45 H45 119.0 . . ?
C45 C46 C41 118.6(3) . . ?
C45 C46 C49 122.2(3) . . ?
C41 C46 C49 119.2(3) . . ?
C42 C47 H47A 109.5 . . ?
C42 C47 H47B 109.5 . . ?
H47A C47 H47B 109.5 . . ?
C42 C47 H47C 109.5 . . ?
H47A C47 H47C 109.5 . . ?
H47B C47 H47C 109.5 . . ?
C44 C48 H48A 109.5 . . ?
C44 C48 H48B 109.5 . . ?
H48A C48 H48B 109.5 . . ?
C44 C48 H48C 109.5 . . ?
H48A C48 H48C 109.5 . . ?
H48B C48 H48C 109.5 . . ?
C46 C49 N2 113.1(2) . . ?
C46 C49 H49A 109.0 . . ?
N2 C49 H49A 109.0 . . ?
C46 C49 H49B 109.0 . . ?
N2 C49 H49B 109.0 . . ?
H49A C49 H49B 107.8 . . ?
O5 C51 C56 119.1(3) . . ?
O5 C51 C52 120.7(3) . . ?
C56 C51 C52 120.2(3) . . ?
C51 C52 C53 117.9(3) . . ?
C51 C52 C57 119.7(3) . . ?
C53 C52 C57 122.4(3) . . ?
C54 C53 C52 122.7(3) . . ?
C54 C53 H53 118.7 . . ?
C52 C53 H53 118.7 . . ?
C53 C54 C55 118.3(3) . . ?
C53 C54 C58 121.4(3) . . ?
C55 C54 C58 120.4(4) . . ?
C54 C55 C56 120.8(3) . . ?
C54 C55 H55 119.6 . . ?
C56 C55 H55 119.6 . . ?
C55 C56 C51 120.1(3) . . ?
C55 C56 C59 122.6(3) . . ?
C51 C56 C59 117.2(3) . . ?
C52 C57 H57A 109.5 . . ?
C52 C57 H57B 109.5 . . ?
H57A C57 H57B 109.5 . . ?
C52 C57 H57C 109.5 . . ?
H57A C57 H57C 109.5 . . ?
H57B C57 H57C 109.5 . . ?
C54 C58 H58A 109.5 . . ?
C54 C58 H58B 109.5 . . ?
H58A C58 H58B 109.5 . . ?
C54 C58 H58C 109.5 . . ?
H58A C58 H58C 109.5 . . ?
H58B C58 H58C 109.5 . . ?
N3 C59 C56 111.5(3) . . ?
N3 C59 H59A 109.3 . . ?
C56 C59 H59A 109.3 . . ?
N3 C59 H59B 109.3 . . ?
C56 C59 H59B 109.3 . . ?
H59A C59 H59B 108.0 . . ?
O6 C61 C66 119.3(3) . . ?
O6 C61 C62 119.9(3) . . ?
C66 C61 C62 120.8(3) . . ?
C63 C62 C61 118.0(3) . . ?
C63 C62 C67 121.2(3) . . ?
C61 C62 C67 120.8(3) . . ?
C62 C63 C64 122.7(3) . . ?
C62 C63 H63 118.7 . . ?
C64 C63 H63 118.7 . . ?
C65 C64 C63 117.7(3) . . ?
C65 C64 C68 121.5(3) . . ?
C63 C64 C68 120.8(3) . . ?
C64 C65 C66 121.5(3) . . ?
C64 C65 H65 119.2 . . ?
C66 C65 H65 119.2 . . ?
C65 C66 C61 119.3(3) . . ?
C65 C66 C69 121.5(3) . . ?
C61 C66 C69 119.2(3) . . ?
C62 C67 H67A 109.5 . . ?
C62 C67 H67B 109.5 . . ?
H67A C67 H67B 109.5 . . ?
C62 C67 H67C 109.5 . . ?
H67A C67 H67C 109.5 . . ?
H67B C67 H67C 109.5 . . ?
C64 C68 H68A 109.5 . . ?
C64 C68 H68B 109.5 . . ?
H68A C68 H68B 109.5 . . ?
C64 C68 H68C 109.5 . . ?
H68A C68 H68C 109.5 . . ?
H68B C68 H68C 109.5 . . ?
C66 C69 N3 113.3(2) . . ?
C66 C69 H69A 108.9 . . ?
N3 C69 H69A 108.9 . . ?
C66 C69 H69B 108.9 . . ?
N3 C69 H69B 108.9 . . ?
H69A C69 H69B 107.7 . . ?
O7 C71 C76 120.1(3) . . ?
O7 C71 C72 120.5(3) . . ?
C76 C71 C72 119.4(3) . . ?
C73 C72 C71 118.1(3) . . ?
C73 C72 C77 122.7(3) . . ?
C71 C72 C77 119.1(3) . . ?
C72 C73 C74 123.0(3) . . ?
C72 C73 H73 118.5 . . ?
C74 C73 H73 118.5 . . ?
C75 C74 C73 117.5(3) . . ?
C75 C74 C78 121.1(3) . . ?
C73 C74 C78 121.5(3) . . ?
C76 C75 C74 121.7(3) . . ?
C76 C75 H75 119.2 . . ?
C74 C75 H75 119.2 . . ?
C75 C76 C71 120.3(3) . . ?
C75 C76 C79 122.9(3) . . ?
C71 C76 C79 116.5(3) . . ?
C72 C77 H77A 109.5 . . ?
C72 C77 H77B 109.5 . . ?
H77A C77 H77B 109.5 . . ?
C72 C77 H77C 109.5 . . ?
H77A C77 H77C 109.5 . . ?
H77B C77 H77C 109.5 . . ?
C74 C78 H78A 109.5 . . ?
C74 C78 H78B 109.5 . . ?
H78A C78 H78B 109.5 . . ?
C74 C78 H78C 109.5 . . ?
H78A C78 H78C 109.5 . . ?
H78B C78 H78C 109.5 . . ?
N4 C79 C76 114.0(2) . . ?
N4 C79 H79A 108.8 . . ?
C76 C79 H79A 108.8 . . ?
N4 C79 H79B 108.8 . . ?
C76 C79 H79B 108.8 . . ?
H79A C79 H79B 107.6 . . ?
O8 C81 C86 119.4(3) . . ?
O8 C81 C82 120.6(3) . . ?
C86 C81 C82 120.0(3) . . ?
C83 C82 C81 118.7(3) . . ?
C83 C82 C87 120.2(3) . . ?
C81 C82 C87 121.1(3) . . ?
C84 C83 C82 122.3(3) . . ?
C84 C83 H83 118.8 . . ?
C82 C83 H83 118.8 . . ?
C85 C84 C83 117.9(3) . . ?
C85 C84 C88 121.0(3) . . ?
C83 C84 C88 121.1(3) . . ?
C84 C85 C86 121.5(3) . . ?
C84 C85 H85 119.3 . . ?
C86 C85 H85 119.3 . . ?
C81 C86 C85 119.5(3) . . ?
C81 C86 C89 119.4(3) . . ?
C85 C86 C89 120.9(3) . . ?
C82 C87 H87A 109.5 . . ?
C82 C87 H87B 109.5 . . ?
H87A C87 H87B 109.5 . . ?
C82 C87 H87C 109.5 . . ?
H87A C87 H87C 109.5 . . ?
H87B C87 H87C 109.5 . . ?
C84 C88 H88A 109.5 . . ?
C84 C88 H88B 109.5 . . ?
H88A C88 H88B 109.5 . . ?
C84 C88 H88C 109.5 . . ?
H88A C88 H88C 109.5 . . ?
H88B C88 H88C 109.5 . . ?
N4 C89 C86 114.4(2) . . ?
N4 C89 H89A 108.7 . . ?
C86 C89 H89A 108.7 . . ?
N4 C89 H89B 108.7 . . ?
C86 C89 H89B 108.7 . . ?
H89A C89 H89B 107.6 . . ?
C2S C1S C6S 117.8(5) . . ?
C2S C1S C7S 121.4(5) . . ?
C6S C1S C7S 120.8(5) . . ?
C3S C2S C1S 120.2(5) . . ?
C3S C2S H2S 119.9 . . ?
C1S C2S H2S 119.9 . . ?
C4S C3S C2S 120.8(5) . . ?
C4S C3S H3S 119.6 . . ?
C2S C3S H3S 119.6 . . ?
C3S C4S C5S 119.9(5) . . ?
C3S C4S H4S 120.0 . . ?
C5S C4S H4S 120.0 . . ?
C6S C5S C4S 119.7(5) . . ?
C6S C5S H5S 120.2 . . ?
C4S C5S H5S 120.2 . . ?
C5S C6S C1S 121.6(4) . . ?
C5S C6S H6S 119.2 . . ?
C1S C6S H6S 119.2 . . ?
C1S C7S H7SA 109.5 . . ?
C1S C7S H7SB 109.5 . . ?
H7SA C7S H7SB 109.5 . . ?
C1S C7S H7SC 109.5 . . ?
H7SA C7S H7SC 109.5 . . ?
H7SB C7S H7SC 109.5 . . ?

loop_
_geom_bond_atom_site_label_1
_geom_bond_atom_site_label_2
_geom_bond_distance
_geom_bond_site_symmetry_2
_geom_bond_publ_flag
Sn1 O1 2.1107(19) . ?
Sn1 O2 2.227(2) . ?
Sn1 O4 2.234(2) . ?
Sn1 N1 2.498(3) . ?
Sn2 O3 2.098(2) . ?
Sn2 O4 2.200(2) . ?
Sn2 O2 2.253(2) . ?
Sn2 N2 2.522(2) . ?
Sn3 O7 2.108(2) . ?
Sn3 O8 2.218(2) . ?
Sn3 O6 2.239(2) . ?
Sn3 N4 2.493(2) . ?
Sn4 O5 2.100(2) . ?
Sn4 O6 2.195(2) . ?
Sn4 O8 2.256(2) . ?
Sn4 N3 2.516(3) . ?
N1 C1 1.490(4) . ?
N1 C29 1.490(4) . ?
N1 C19 1.496(4) . ?
N2 C39 1.483(4) . ?
N2 C3 1.487(4) . ?
N2 C49 1.498(4) . ?
N3 C5 1.491(4) . ?
N3 C59 1.494(4) . ?
N3 C69 1.499(4) . ?
N4 C89 1.485(4) . ?
N4 C79 1.490(4) . ?
N4 C7 1.492(4) . ?
O1 C11 1.347(4) . ?
O2 C21 1.380(3) . ?
O3 C31 1.348(4) . ?
O4 C41 1.384(3) . ?
O5 C51 1.359(3) . ?
O6 C61 1.380(3) . ?
O7 C71 1.344(4) . ?
O8 C81 1.376(4) . ?
C1 C2 1.525(5) . ?
C1 H1A 0.9900 . ?
C1 H1B 0.9900 . ?
C2 H2A 0.9800 . ?
C2 H2B 0.9800 . ?
C2 H2C 0.9800 . ?
C3 C4 1.531(4) . ?
C3 H3A 0.9900 . ?
C3 H3B 0.9900 . ?
C4 H4A 0.9800 . ?
C4 H4B 0.9800 . ?
C4 H4C 0.9800 . ?
C5 C6 1.524(4) . ?
C5 H5A 0.9900 . ?
C5 H5B 0.9900 . ?
C6 H6A 0.9800 . ?
C6 H6B 0.9800 . ?
C6 H6C 0.9800 . ?
C7 C8 1.520(4) . ?
C7 H7A 0.9900 . ?
C7 H7B 0.9900 . ?
C8 H8A 0.9800 . ?
C8 H8B 0.9800 . ?
C8 H8C 0.9800 . ?
C11 C16 1.404(4) . ?
C11 C12 1.408(4) . ?
C12 C13 1.384(5) . ?
C12 C17 1.504(5) . ?
C13 C14 1.398(5) . ?
C13 H13 0.9500 . ?
C14 C15 1.387(4) . ?
C14 C18 1.507(5) . ?
C15 C16 1.388(4) . ?
C15 H15 0.9500 . ?
C16 C19 1.489(4) . ?
C17 H17A 0.9800 . ?
C17 H17B 0.9800 . ?
C17 H17C 0.9800 . ?
C18 H18A 0.9800 . ?
C18 H18B 0.9800 . ?
C18 H18C 0.9800 . ?
C19 H19A 0.9900 . ?
C19 H19B 0.9900 . ?
C21 C26 1.392(4) . ?
C21 C22 1.399(4) . ?
C22 C23 1.396(4) . ?
C22 C27 1.503(5) . ?
C23 C24 1.378(5) . ?
C23 H23 0.9500 . ?
C24 C25 1.391(4) . ?
C24 C28 1.518(4) . ?
C25 C26 1.388(4) . ?
C25 H25 0.9500 . ?
C26 C29 1.507(4) . ?
C27 H27A 0.9800 . ?
C27 H27B 0.9800 . ?
C27 H27C 0.9800 . ?
C28 H28A 0.9800 . ?
C28 H28B 0.9800 . ?
C28 H28C 0.9800 . ?
C29 H29A 0.9900 . ?
C29 H29B 0.9900 . ?
C31 C36 1.401(4) . ?
C31 C32 1.410(5) . ?
C32 C33 1.379(5) . ?
C32 C37 1.509(5) . ?
C33 C34 1.399(5) . ?
C33 H33 0.9500 . ?
C34 C35 1.386(5) . ?
C34 C38 1.518(5) . ?
C35 C36 1.388(4) . ?
C35 H35 0.9500 . ?
C36 C39 1.501(4) . ?
C37 H37A 0.9800 . ?
C37 H37B 0.9800 . ?
C37 H37C 0.9800 . ?
C38 H38A 0.9800 . ?
C38 H38B 0.9800 . ?
C38 H38C 0.9800 . ?
C39 H39A 0.9900 . ?
C39 H39B 0.9900 . ?
C41 C42 1.392(4) . ?
C41 C46 1.400(4) . ?
C42 C43 1.395(4) . ?
C42 C47 1.508(4) . ?
C43 C44 1.392(4) . ?
C43 H43 0.9500 . ?
C44 C45 1.385(5) . ?
C44 C48 1.519(4) . ?
C45 C46 1.393(4) . ?
C45 H45 0.9500 . ?
C46 C49 1.495(4) . ?
C47 H47A 0.9800 . ?
C47 H47B 0.9800 . ?
C47 H47C 0.9800 . ?
C48 H48A 0.9800 . ?
C48 H48B 0.9800 . ?
C48 H48C 0.9800 . ?
C49 H49A 0.9900 . ?
C49 H49B 0.9900 . ?
C51 C56 1.396(4) . ?
C51 C52 1.400(5) . ?
C52 C53 1.400(5) . ?
C52 C57 1.496(5) . ?
C53 C54 1.385(5) . ?
C53 H53 0.9500 . ?
C54 C55 1.390(5) . ?
C54 C58 1.530(5) . ?
C55 C56 1.393(4) . ?
C55 H55 0.9500 . ?
C56 C59 1.499(4) . ?
C57 H57A 0.9800 . ?
C57 H57B 0.9800 . ?
C57 H57C 0.9800 . ?
C58 H58A 0.9800 . ?
C58 H58B 0.9800 . ?
C58 H58C 0.9800 . ?
C59 H59A 0.9900 . ?
C59 H59B 0.9900 . ?
C61 C66 1.394(4) . ?
C61 C62 1.398(4) . ?
C62 C63 1.390(4) . ?
C62 C67 1.508(4) . ?
C63 C64 1.393(5) . ?
C63 H63 0.9500 . ?
C64 C65 1.390(4) . ?
C64 C68 1.513(4) . ?
C65 C66 1.392(4) . ?
C65 H65 0.9500 . ?
C66 C69 1.499(4) . ?
C67 H67A 0.9800 . ?
C67 H67B 0.9800 . ?
C67 H67C 0.9800 . ?
C68 H68A 0.9800 . ?
C68 H68B 0.9800 . ?
C68 H68C 0.9800 . ?
C69 H69A 0.9900 . ?
C69 H69B 0.9900 . ?
C71 C76 1.403(4) . ?
C71 C72 1.413(4) . ?
C72 C73 1.392(5) . ?
C72 C77 1.510(5) . ?
C73 C74 1.393(5) . ?
C73 H73 0.9500 . ?
C74 C75 1.389(5) . ?
C74 C78 1.505(5) . ?
C75 C76 1.381(4) . ?
C75 H75 0.9500 . ?
C76 C79 1.497(4) . ?
C77 H77A 0.9800 . ?
C77 H77B 0.9800 . ?
C77 H77C 0.9800 . ?
C78 H78A 0.9800 . ?
C78 H78B 0.9800 . ?
C78 H78C 0.9800 . ?
C79 H79A 0.9900 . ?
C79 H79B 0.9900 . ?
C81 C86 1.394(4) . ?
C81 C82 1.401(4) . ?
C82 C83 1.393(4) . ?
C82 C87 1.508(4) . ?
C83 C84 1.388(5) . ?
C83 H83 0.9500 . ?
C84 C85 1.388(5) . ?
C84 C88 1.525(5) . ?
C85 C86 1.397(4) . ?
C85 H85 0.9500 . ?
C86 C89 1.495(4) . ?
C87 H87A 0.9800 . ?
C87 H87B 0.9800 . ?
C87 H87C 0.9800 . ?
C88 H88A 0.9800 . ?
C88 H88B 0.9800 . ?
C88 H88C 0.9800 . ?
C89 H89A 0.9900 . ?
C89 H89B 0.9900 . ?
C1S C2S 1.378(6) . ?
C1S C6S 1.387(6) . ?
C1S C7S 1.486(7) . ?
C2S C3S 1.374(7) . ?
C2S H2S 0.9500 . ?
C3S C4S 1.354(7) . ?
C3S H3S 0.9500 . ?
C4S C5S 1.368(6) . ?
C4S H4S 0.9500 . ?
C5S C6S 1.358(7) . ?
C5S H5S 0.9500 . ?
C6S H6S 0.9500 . ?
C7S H7SA 0.9800 . ?
C7S H7SB 0.9800 . ?
C7S H7SC 0.9800 . ?

loop_
_geom_torsion_atom_site_label_1
_geom_torsion_atom_site_label_2
_geom_torsion_atom_site_label_3
_geom_torsion_atom_site_label_4
_geom_torsion
_geom_torsion_site_symmetry_1
_geom_torsion_site_symmetry_2
_geom_torsion_site_symmetry_3
_geom_torsion_site_symmetry_4
_geom_torsion_publ_flag
C29 N1 C1 C2 60.1(4) . . . . ?
C19 N1 C1 C2 -59.7(4) . . . . ?
Sn1 N1 C1 C2 -178.5(2) . . . . ?
C39 N2 C3 C4 -60.0(4) . . . . ?
C49 N2 C3 C4 60.4(3) . . . . ?
Sn2 N2 C3 C4 -178.5(2) . . . . ?
C59 N3 C5 C6 61.3(3) . . . . ?
C69 N3 C5 C6 -58.4(3) . . . . ?
Sn4 N3 C5 C6 179.6(2) . . . . ?
C89 N4 C7 C8 -61.2(4) . . . . ?
C79 N4 C7 C8 58.9(4) . . . . ?
Sn3 N4 C7 C8 177.4(3) . . . . ?
Sn1 O1 C11 C16 67.2(3) . . . . ?
Sn1 O1 C11 C12 -114.8(2) . . . . ?
O1 C11 C12 C13 179.0(3) . . . . ?
C16 C11 C12 C13 -3.0(4) . . . . ?
O1 C11 C12 C17 -2.6(4) . . . . ?
C16 C11 C12 C17 175.4(3) . . . . ?
C11 C12 C13 C14 1.3(5) . . . . ?
C17 C12 C13 C14 -177.1(3) . . . . ?
C12 C13 C14 C15 1.2(5) . . . . ?
C12 C13 C14 C18 -179.1(3) . . . . ?
C13 C14 C15 C16 -2.0(4) . . . . ?
C18 C14 C15 C16 178.3(3) . . . . ?
C14 C15 C16 C11 0.3(4) . . . . ?
C14 C15 C16 C19 172.6(3) . . . . ?
O1 C11 C16 C15 -179.7(2) . . . . ?
C12 C11 C16 C15 2.2(4) . . . . ?
O1 C11 C16 C19 7.4(4) . . . . ?
C12 C11 C16 C19 -170.6(2) . . . . ?
C15 C16 C19 N1 118.1(3) . . . . ?
C11 C16 C19 N1 -69.3(3) . . . . ?
C1 N1 C19 C16 -68.1(3) . . . . ?
C29 N1 C19 C16 168.6(3) . . . . ?
Sn1 N1 C19 C16 45.9(3) . . . . ?
Sn1 O2 C21 C26 -55.1(3) . . . . ?
Sn2 O2 C21 C26 116.2(3) . . . . ?
Sn1 O2 C21 C22 125.2(3) . . . . ?
Sn2 O2 C21 C22 -63.5(3) . . . . ?
O2 C21 C22 C23 179.6(3) . . . . ?
C26 C21 C22 C23 -0.1(5) . . . . ?
O2 C21 C22 C27 0.3(5) . . . . ?
C26 C21 C22 C27 -179.4(3) . . . . ?
C21 C22 C23 C24 0.7(5) . . . . ?
C27 C22 C23 C24 -180.0(3) . . . . ?
C22 C23 C24 C25 -0.1(5) . . . . ?
C22 C23 C24 C28 180.0(3) . . . . ?
C23 C24 C25 C26 -1.2(5) . . . . ?
C28 C24 C25 C26 178.7(3) . . . . ?
C24 C25 C26 C21 1.9(5) . . . . ?
C24 C25 C26 C29 -172.2(3) . . . . ?
O2 C21 C26 C25 179.2(3) . . . . ?
C22 C21 C26 C25 -1.2(5) . . . . ?
O2 C21 C26 C29 -6.8(4) . . . . ?
C22 C21 C26 C29 172.9(3) . . . . ?
C1 N1 C29 C26 59.3(4) . . . . ?
C19 N1 C29 C26 -177.9(3) . . . . ?
Sn1 N1 C29 C26 -56.3(3) . . . . ?
C25 C26 C29 N1 -117.9(3) . . . . ?
C21 C26 C29 N1 68.0(4) . . . . ?
Sn2 O3 C31 C36 70.3(3) . . . . ?
Sn2 O3 C31 C32 -109.7(3) . . . . ?
O3 C31 C32 C33 179.6(3) . . . . ?
C36 C31 C32 C33 -0.4(5) . . . . ?
O3 C31 C32 C37 -1.5(5) . . . . ?
C36 C31 C32 C37 178.5(3) . . . . ?
C31 C32 C33 C34 -1.4(6) . . . . ?
C37 C32 C33 C34 179.7(4) . . . . ?
C32 C33 C34 C35 2.1(6) . . . . ?
C32 C33 C34 C38 -178.6(4) . . . . ?
C33 C34 C35 C36 -0.9(6) . . . . ?
C38 C34 C35 C36 179.7(4) . . . . ?
C34 C35 C36 C31 -0.8(5) . . . . ?
C34 C35 C36 C39 175.8(3) . . . . ?
O3 C31 C36 C35 -178.5(3) . . . . ?
C32 C31 C36 C35 1.5(5) . . . . ?
O3 C31 C36 C39 4.6(4) . . . . ?
C32 C31 C36 C39 -175.3(3) . . . . ?
C3 N2 C39 C36 -66.8(3) . . . . ?
C49 N2 C39 C36 171.0(3) . . . . ?
Sn2 N2 C39 C36 50.0(3) . . . . ?
C35 C36 C39 N2 111.8(3) . . . . ?
C31 C36 C39 N2 -71.5(4) . . . . ?
Sn2 O4 C41 C42 114.0(3) . . . . ?
Sn1 O4 C41 C42 -74.3(3) . . . . ?
Sn2 O4 C41 C46 -64.6(3) . . . . ?
Sn1 O4 C41 C46 107.0(3) . . . . ?
O4 C41 C42 C43 -179.0(3) . . . . ?
C46 C41 C42 C43 -0.4(5) . . . . ?
O4 C41 C42 C47 0.4(5) . . . . ?
C46 C41 C42 C47 179.0(3) . . . . ?
C41 C42 C43 C44 0.2(5) . . . . ?
C47 C42 C43 C44 -179.1(3) . . . . ?
C42 C43 C44 C45 -0.1(5) . . . . ?
C42 C43 C44 C48 177.0(3) . . . . ?
C43 C44 C45 C46 0.1(5) . . . . ?
C48 C44 C45 C46 -177.0(3) . . . . ?
C44 C45 C46 C41 -0.2(5) . . . . ?
C44 C45 C46 C49 179.5(3) . . . . ?
O4 C41 C46 C45 179.0(3) . . . . ?
C42 C41 C46 C45 0.4(5) . . . . ?
O4 C41 C46 C49 -0.7(4) . . . . ?
C42 C41 C46 C49 -179.4(3) . . . . ?
C45 C46 C49 N2 -111.6(3) . . . . ?
C41 C46 C49 N2 68.1(4) . . . . ?
C39 N2 C49 C46 -178.3(2) . . . . ?
C3 N2 C49 C46 59.4(3) . . . . ?
Sn2 N2 C49 C46 -58.7(3) . . . . ?
Sn4 O5 C51 C56 -70.5(3) . . . . ?
Sn4 O5 C51 C52 109.6(3) . . . . ?
O5 C51 C52 C53 -178.5(3) . . . . ?
C56 C51 C52 C53 1.6(5) . . . . ?
O5 C51 C52 C57 1.1(5) . . . . ?
C56 C51 C52 C57 -178.8(3) . . . . ?
C51 C52 C53 C54 -0.2(6) . . . . ?
C57 C52 C53 C54 -179.8(4) . . . . ?
C52 C53 C54 C55 -1.5(5) . . . . ?
C52 C53 C54 C58 178.6(3) . . . . ?
C53 C54 C55 C56 1.8(5) . . . . ?
C58 C54 C55 C56 -178.3(3) . . . . ?
C54 C55 C56 C51 -0.4(5) . . . . ?
C54 C55 C56 C59 -176.4(3) . . . . ?
O5 C51 C56 C55 178.7(3) . . . . ?
C52 C51 C56 C55 -1.4(5) . . . . ?
O5 C51 C56 C59 -5.0(4) . . . . ?
C52 C51 C56 C59 174.9(3) . . . . ?
C5 N3 C59 C56 65.9(3) . . . . ?
C69 N3 C59 C56 -172.1(3) . . . . ?
Sn4 N3 C59 C56 -50.1(3) . . . . ?
C55 C56 C59 N3 -111.7(3) . . . . ?
C51 C56 C59 N3 72.1(3) . . . . ?
Sn4 O6 C61 C66 62.7(3) . . . . ?
Sn3 O6 C61 C66 -106.5(3) . . . . ?
Sn4 O6 C61 C62 -116.2(3) . . . . ?
Sn3 O6 C61 C62 74.6(3) . . . . ?
O6 C61 C62 C63 179.5(3) . . . . ?
C66 C61 C62 C63 0.6(5) . . . . ?
O6 C61 C62 C67 0.6(5) . . . . ?
C66 C61 C62 C67 -178.3(3) . . . . ?
C61 C62 C63 C64 0.1(5) . . . . ?
C67 C62 C63 C64 179.0(3) . . . . ?
C62 C63 C64 C65 -0.3(5) . . . . ?
C62 C63 C64 C68 -178.8(3) . . . . ?
C63 C64 C65 C66 -0.3(5) . . . . ?
C68 C64 C65 C66 178.3(3) . . . . ?
C64 C65 C66 C61 0.9(5) . . . . ?
C64 C65 C66 C69 178.7(3) . . . . ?
O6 C61 C66 C65 180.0(3) . . . . ?
C62 C61 C66 C65 -1.1(5) . . . . ?
O6 C61 C66 C69 2.1(4) . . . . ?
C62 C61 C66 C69 -179.0(3) . . . . ?
C65 C66 C69 N3 115.2(3) . . . . ?
C61 C66 C69 N3 -67.0(4) . . . . ?
C5 N3 C69 C66 -60.7(3) . . . . ?
C59 N3 C69 C66 177.3(2) . . . . ?
Sn4 N3 C69 C66 57.3(3) . . . . ?
Sn3 O7 C71 C76 -66.0(3) . . . . ?
Sn3 O7 C71 C72 115.6(3) . . . . ?
O7 C71 C72 C73 -178.4(3) . . . . ?
C76 C71 C72 C73 3.1(4) . . . . ?
O7 C71 C72 C77 3.7(4) . . . . ?
C76 C71 C72 C77 -174.8(3) . . . . ?
C71 C72 C73 C74 -1.9(5) . . . . ?
C77 C72 C73 C74 176.0(3) . . . . ?
C72 C73 C74 C75 -0.4(5) . . . . ?
C72 C73 C74 C78 -180.0(3) . . . . ?
C73 C74 C75 C76 1.5(4) . . . . ?
C78 C74 C75 C76 -179.0(3) . . . . ?
C74 C75 C76 C71 -0.2(4) . . . . ?
C74 C75 C76 C79 -173.0(3) . . . . ?
O7 C71 C76 C75 179.4(3) . . . . ?
C72 C71 C76 C75 -2.2(4) . . . . ?
O7 C71 C76 C79 -7.3(4) . . . . ?
C72 C71 C76 C79 171.1(3) . . . . ?
C89 N4 C79 C76 -171.3(3) . . . . ?
C7 N4 C79 C76 65.6(3) . . . . ?
Sn3 N4 C79 C76 -48.5(3) . . . . ?
C75 C76 C79 N4 -116.9(3) . . . . ?
C71 C76 C79 N4 70.1(4) . . . . ?
Sn3 O8 C81 C86 57.2(3) . . . . ?
Sn4 O8 C81 C86 -116.3(3) . . . . ?
Sn3 O8 C81 C82 -122.4(3) . . . . ?
Sn4 O8 C81 C82 64.1(3) . . . . ?
O8 C81 C82 C83 176.3(3) . . . . ?
C86 C81 C82 C83 -3.3(4) . . . . ?
O8 C81 C82 C87 -4.6(4) . . . . ?
C86 C81 C82 C87 175.7(3) . . . . ?
C81 C82 C83 C84 0.9(5) . . . . ?
C87 C82 C83 C84 -178.2(3) . . . . ?
C82 C83 C84 C85 1.8(5) . . . . ?
C82 C83 C84 C88 -178.4(3) . . . . ?
C83 C84 C85 C86 -2.0(5) . . . . ?
C88 C84 C85 C86 178.2(3) . . . . ?
O8 C81 C86 C85 -176.5(3) . . . . ?
C82 C81 C86 C85 3.1(4) . . . . ?
O8 C81 C86 C89 8.0(4) . . . . ?
C82 C81 C86 C89 -172.3(3) . . . . ?
C84 C85 C86 C81 -0.4(5) . . . . ?
C84 C85 C86 C89 174.9(3) . . . . ?
C79 N4 C89 C86 176.0(3) . . . . ?
C7 N4 C89 C86 -61.4(3) . . . . ?
Sn3 N4 C89 C86 54.4(3) . . . . ?
C81 C86 C89 N4 -69.9(4) . . . . ?
C85 C86 C89 N4 114.7(3) . . . . ?
C6S C1S C2S C3S -0.7(6) . . . . ?
C7S C1S C2S C3S 179.6(4) . . . . ?
C1S C2S C3S C4S 0.0(7) . . . . ?
C2S C3S C4S C5S 1.0(7) . . . . ?
C3S C4S C5S C6S -1.4(7) . . . . ?
C4S C5S C6S C1S 0.8(7) . . . . ?
C2S C1S C6S C5S 0.2(6) . . . . ?
C7S C1S C6S C5S 180.0(4) . . . . ?
